data_8107019
loop_
_publ_author_name
'Cai, Yuanyuan'
'Sun, Ning'

_publ_section_title
;
 Crystal structure of tetrabutylammonium 4-aminobenzenesulfonate 2/3
 hydrate, C22H42N2O3S &#x00B7; 2/3 H2O
;
_journal_issue 3
_journal_name_full 'Zeitschrift f\"ur Kristallographie - New Crystal Structures'
_journal_page_first 827
_journal_page_last 829
_journal_paper_doi 10.1515/ncrs-2015-0283
_journal_volume 231
_journal_year 2016
_chemical_formula_moiety 'C16 H36 N, C6 H6 N O3 S, 0.667 H2 O'
_chemical_formula_sum 'C22 H43.33 N2 O3.67 S'
_chemical_formula_weight 426.65
_space_group_IT_number 14
_space_group_name_Hall '-P 2ybc'
_space_group_name_H-M_alt 'P 1 21/c 1'
_symmetry_cell_setting monoclinic
_symmetry_space_group_name_Hall '-P 2ybc'
_symmetry_space_group_name_H-M 'P 1 21/c 1'
_atom_sites_solution_hydrogens geom
_atom_sites_solution_primary direct
_atom_sites_solution_secondary difmap
_cell_angle_alpha 90
_cell_angle_beta 91.1880(10)
_cell_angle_gamma 90
_cell_formula_units_Z 4
_cell_length_a 9.52730(10)
_cell_length_b 14.8850(2)
_cell_length_c 17.5820(2)
_cell_measurement_reflns_used 4412
_cell_measurement_temperature 296(2)
_cell_measurement_theta_max 26.86
_cell_measurement_theta_min 2.32
_cell_volume 2492.84(5)
_computing_cell_refinement 'Bruker SMART [10]'
_computing_data_collection 'Bruker SMART [10]'
_computing_data_reduction 'Bruker SAINT [10]'
_computing_molecular_graphics 'Bruker SHELXTL [10]'
_computing_publication_material 'Bruker SHELXTL [10]'
_computing_structure_refinement 'ShelXL [9]'
_computing_structure_solution 'Bruker SHELXTL [10]'
_diffrn_ambient_temperature 296(2)
_diffrn_measured_fraction_theta_full 0.982
_diffrn_measured_fraction_theta_max 0.982
_diffrn_measurement_device_type 'CCD area detector'
_diffrn_measurement_method 'phi and omega scans'
_diffrn_radiation_monochromator graphite
_diffrn_radiation_source 'sealed tube'
_diffrn_radiation_type MoK\a
_diffrn_radiation_wavelength 0.71073
_diffrn_reflns_av_R_equivalents 0.0213
_diffrn_reflns_av_sigmaI/netI 0.0317
_diffrn_reflns_limit_h_max 10
_diffrn_reflns_limit_h_min -12
_diffrn_reflns_limit_k_max 19
_diffrn_reflns_limit_k_min -11
_diffrn_reflns_limit_l_max 22
_diffrn_reflns_limit_l_min -22
_diffrn_reflns_number 15237
_diffrn_reflns_theta_full 27.57
_diffrn_reflns_theta_max 27.57
_diffrn_reflns_theta_min 1.79
_exptl_absorpt_coefficient_mu 0.156
_exptl_absorpt_correction_T_max 0.977
_exptl_absorpt_correction_T_min 0.972
_exptl_absorpt_correction_type multi-scan
_exptl_absorpt_process_details sadabs
_exptl_crystal_colour colorless
_exptl_crystal_density_diffrn 1.137
_exptl_crystal_density_method 'not measured'
_exptl_crystal_description block
_exptl_crystal_F_000 952
_exptl_crystal_size_max 0.20
_exptl_crystal_size_mid 0.15
_exptl_crystal_size_min 0.15
_refine_diff_density_max 0.348
_refine_diff_density_min -0.346
_refine_diff_density_rms 0.040
_refine_ls_extinction_method none
_refine_ls_goodness_of_fit_ref 1.020
_refine_ls_hydrogen_treatment mixed
_refine_ls_matrix_type full
_refine_ls_number_parameters 274
_refine_ls_number_reflns 5669
_refine_ls_number_restraints 5
_refine_ls_restrained_S_all 1.020
_refine_ls_R_factor_all 0.0843
_refine_ls_R_factor_gt 0.0526
_refine_ls_shift/su_max 0.001
_refine_ls_shift/su_mean 0.000
_refine_ls_structure_factor_coef Fsqd
_refine_ls_weighting_details 'w=1/[\s^2^(Fo^2^)+(0.0620P)^2^+0.9781P] where P=(Fo^2^+2Fc^2^)/3'
_refine_ls_weighting_scheme calc
_refine_ls_wR_factor_gt 0.1278
_refine_ls_wR_factor_ref 0.1459
_reflns_number_gt 3814
_reflns_number_total 5669
_reflns_threshold_expression >2sigma(I)
_cod_data_source_file suppl_ncrs-2015-0283_suppl.cif
_cod_data_source_block 090403c_0m
_cod_original_sg_symbol_H-M 'P2(1)/c  '
_cod_database_code 8107019

loop_
_symmetry_equiv_pos_as_xyz
'x, y, z'
'-x, y+1/2, -z+1/2'
'-x, -y, -z'
'x, -y-1/2, z-1/2'

loop_
_atom_site_label
_atom_site_type_symbol
_atom_site_fract_x
_atom_site_fract_y
_atom_site_fract_z
_atom_site_U_iso_or_equiv
_atom_site_adp_type
_atom_site_occupancy
_atom_site_site_symmetry_order
_atom_site_calc_flag
_atom_site_refinement_flags_posn
_atom_site_refinement_flags_adp
_atom_site_refinement_flags_occupancy
_atom_site_disorder_assembly
_atom_site_disorder_group
S1 S 0.29728(7) 0.52409(3) 0.14614(3) 0.05665(19) Uani 1 1 d . . . . .
C1 C -0.1439(3) 0.59726(14) 0.05878(12) 0.0564(6) Uani 1 1 d . . . . .
N1 N -0.2782(3) 0.61608(14) 0.03221(12) 0.0656(6) Uani 1 1 d D . . . .
H1A H -0.284(3) 0.617(2) -0.0169(6) 0.098 Uiso 1 1 d DR . . . .
H1B H -0.338(3) 0.5829(18) 0.0562(16) 0.098 Uiso 1 1 d DR . . . .
O1 O 0.29866(18) 0.42622(9) 0.13803(8) 0.0561(4) Uani 1 1 d . . . . .
O1W O 0.5777(3) 0.3999(2) 0.06537(15) 0.0807(9) Uani 0.6667 1 d D . P . .
H1WA H 0.581(6) 0.403(3) 0.0176(6) 0.121 Uiso 0.6667 1 d DR . P . .
H1WB H 0.590(6) 0.4542(14) 0.081(2) 0.121 Uiso 0.6667 1 d DR . P . .
C2 C -0.1204(3) 0.55832(15) 0.13030(12) 0.0617(7) Uani 1 1 d . . . . .
H2 H -0.1966 0.5444 0.1603 0.074 Uiso 1 1 calc R . . . .
N2 N 0.53895(15) 0.79495(9) 0.18601(8) 0.0326(3) Uani 1 1 d . . . . .
O2 O 0.3136(2) 0.55158(11) 0.22487(9) 0.0690(5) Uani 1 1 d . . . . .
C3 C 0.0138(3) 0.54020(15) 0.15722(12) 0.0600(7) Uani 1 1 d . . . . .
H3 H 0.0266 0.5146 0.2051 0.072 Uiso 1 1 calc R . . . .
O3 O 0.3983(2) 0.56669(11) 0.09634(9) 0.0702(5) Uani 1 1 d . . . . .
C4 C 0.1294(3) 0.55971(13) 0.11389(11) 0.0523(6) Uani 1 1 d . . . . .
C5 C 0.1066(3) 0.59998(14) 0.04305(12) 0.0587(6) Uani 1 1 d . . . . .
H5 H 0.1828 0.6140 0.0131 0.070 Uiso 1 1 calc R . . . .
C6 C -0.0273(3) 0.61919(14) 0.01694(12) 0.0597(6) Uani 1 1 d . . . . .
H6 H -0.0396 0.6475 -0.0299 0.072 Uiso 1 1 calc R . . . .
C7 C 0.4281(2) 0.83673(12) 0.23547(10) 0.0375(4) Uani 1 1 d . . . . .
H7A H 0.4712 0.8519 0.2843 0.045 Uiso 1 1 calc R . . . .
H7B H 0.3970 0.8924 0.2119 0.045 Uiso 1 1 calc R . . . .
C8 C 0.3011(2) 0.77920(14) 0.24933(12) 0.0457(5) Uani 1 1 d . . . . .
H8A H 0.3291 0.7264 0.2782 0.055 Uiso 1 1 calc R . . . .
H8B H 0.2614 0.7593 0.2010 0.055 Uiso 1 1 calc R . . . .
C9 C 0.1910(2) 0.83068(17) 0.29256(12) 0.0537(6) Uani 1 1 d . . . . .
H9A H 0.1624 0.8830 0.2632 0.064 Uiso 1 1 calc R . . . .
H9B H 0.2316 0.8516 0.3404 0.064 Uiso 1 1 calc R . . . .
C10 C 0.0622(3) 0.7734(2) 0.30847(15) 0.0712(7) Uani 1 1 d . . . . .
H10A H -0.0045 0.8084 0.3361 0.107 Uiso 1 1 calc R . . . .
H10B H 0.0898 0.7220 0.3382 0.107 Uiso 1 1 calc R . . . .
H10C H 0.0202 0.7539 0.2612 0.107 Uiso 1 1 calc R . . . .
C11 C 0.48077(19) 0.77454(12) 0.10660(9) 0.0344(4) Uani 1 1 d . . . . .
H11A H 0.5532 0.7443 0.0782 0.041 Uiso 1 1 calc R . . . .
H11B H 0.4030 0.7330 0.1112 0.041 Uiso 1 1 calc R . . . .
C12 C 0.4305(2) 0.85480(13) 0.06108(10) 0.0391(4) Uani 1 1 d . . . . .
H12A H 0.5088 0.8948 0.0522 0.047 Uiso 1 1 calc R . . . .
H12B H 0.3610 0.8875 0.0896 0.047 Uiso 1 1 calc R . . . .
C13 C 0.3664(2) 0.82496(13) -0.01484(10) 0.0438(5) Uani 1 1 d . . . . .
H13A H 0.4338 0.7882 -0.0413 0.053 Uiso 1 1 calc R . . . .
H13B H 0.2843 0.7883 -0.0056 0.053 Uiso 1 1 calc R . . . .
C14 C 0.3246(3) 0.90352(15) -0.06466(11) 0.0584(6) Uani 1 1 d . . . . .
H14A H 0.2848 0.8817 -0.1117 0.088 Uiso 1 1 calc R . . . .
H14B H 0.4059 0.9393 -0.0748 0.088 Uiso 1 1 calc R . . . .
H14C H 0.2565 0.9395 -0.0391 0.088 Uiso 1 1 calc R . . . .
C15 C 0.66010(19) 0.86090(12) 0.18265(10) 0.0370(4) Uani 1 1 d . . . . .
H15A H 0.6242 0.9178 0.1638 0.044 Uiso 1 1 calc R . . . .
H15B H 0.6959 0.8709 0.2340 0.044 Uiso 1 1 calc R . . . .
C16 C 0.7811(2) 0.83260(16) 0.13363(11) 0.0483(5) Uani 1 1 d . . . . .
H16A H 0.7493 0.8290 0.0809 0.058 Uiso 1 1 calc R . . . .
H16B H 0.8133 0.7734 0.1492 0.058 Uiso 1 1 calc R . . . .
C17 C 0.9012(2) 0.89876(15) 0.14059(14) 0.0565(6) Uani 1 1 d . . . . .
H17A H 0.8677 0.9580 0.1262 0.068 Uiso 1 1 calc R . . . .
H17B H 0.9333 0.9015 0.1933 0.068 Uiso 1 1 calc R . . . .
C18 C 1.0234(3) 0.8739(2) 0.09132(16) 0.0800(9) Uani 1 1 d . . . . .
H18A H 1.0964 0.9180 0.0974 0.120 Uiso 1 1 calc R . . . .
H18B H 0.9927 0.8719 0.0390 0.120 Uiso 1 1 calc R . . . .
H18C H 1.0589 0.8160 0.1063 0.120 Uiso 1 1 calc R . . . .
C19 C 0.5877(2) 0.70564(12) 0.21941(10) 0.0353(4) Uani 1 1 d . . . . .
H19A H 0.5089 0.6644 0.2186 0.042 Uiso 1 1 calc R . . . .
H19B H 0.6589 0.6808 0.1868 0.042 Uiso 1 1 calc R . . . .
C20 C 0.6473(2) 0.71032(13) 0.29998(10) 0.0426(5) Uani 1 1 d . . . . .
H20A H 0.7249 0.7525 0.3019 0.051 Uiso 1 1 calc R . . . .
H20B H 0.5756 0.7321 0.3337 0.051 Uiso 1 1 calc R . . . .
C21 C 0.6975(3) 0.61978(15) 0.32683(12) 0.0595(6) Uani 1 1 d . . . . .
H21A H 0.7689 0.5982 0.2929 0.071 Uiso 1 1 calc R . . . .
H21B H 0.6196 0.5778 0.3245 0.071 Uiso 1 1 calc R . . . .
C22 C 0.7575(3) 0.62207(17) 0.40742(12) 0.0655(7) Uani 1 1 d . . . . .
H22A H 0.7878 0.5629 0.4220 0.098 Uiso 1 1 calc R . . . .
H22B H 0.6867 0.6423 0.4415 0.098 Uiso 1 1 calc R . . . .
H22C H 0.8360 0.6625 0.4098 0.098 Uiso 1 1 calc R . . . .

loop_
_atom_site_aniso_label
_atom_site_aniso_U_11
_atom_site_aniso_U_22
_atom_site_aniso_U_33
_atom_site_aniso_U_23
_atom_site_aniso_U_13
_atom_site_aniso_U_12
S1 0.0948(5) 0.0320(3) 0.0430(3) -0.0039(2) -0.0006(3) -0.0126(3)
C1 0.0977(19) 0.0296(11) 0.0425(11) -0.0066(9) 0.0122(12) 0.0073(11)
N1 0.0969(18) 0.0485(12) 0.0516(11) -0.0058(10) 0.0076(11) 0.0121(11)
O1 0.0898(12) 0.0323(8) 0.0458(8) -0.0046(6) -0.0072(8) -0.0043(7)
O1W 0.0655(17) 0.123(3) 0.0539(14) 0.0227(15) 0.0007(13) 0.0358(19)
C2 0.102(2) 0.0420(12) 0.0415(11) 0.0015(10) 0.0189(12) 0.0059(13)
N2 0.0397(9) 0.0267(8) 0.0314(7) 0.0012(6) -0.0041(6) -0.0006(6)
O2 0.1128(15) 0.0463(9) 0.0478(9) -0.0120(7) -0.0061(9) -0.0148(9)
C3 0.105(2) 0.0404(12) 0.0351(10) 0.0045(9) 0.0099(12) 0.0046(12)
O3 0.0949(13) 0.0548(10) 0.0611(10) 0.0036(8) 0.0056(9) -0.0210(9)
C4 0.0921(18) 0.0248(9) 0.0403(11) -0.0022(8) 0.0058(11) -0.0034(10)
C5 0.100(2) 0.0330(11) 0.0442(11) 0.0023(9) 0.0168(12) -0.0047(12)
C6 0.101(2) 0.0373(12) 0.0412(11) 0.0065(9) 0.0069(12) 0.0075(12)
C7 0.0473(11) 0.0323(10) 0.0328(9) -0.0008(7) -0.0029(7) 0.0062(8)
C8 0.0452(12) 0.0383(11) 0.0538(12) 0.0037(9) 0.0039(9) 0.0040(9)
C9 0.0476(13) 0.0702(16) 0.0431(11) -0.0107(10) -0.0006(9) 0.0069(11)
C10 0.0503(14) 0.098(2) 0.0656(15) 0.0147(14) 0.0121(11) 0.0099(14)
C11 0.0400(10) 0.0318(9) 0.0313(8) -0.0014(7) -0.0044(7) -0.0005(8)
C12 0.0466(11) 0.0356(10) 0.0349(9) -0.0001(8) -0.0066(8) -0.0006(8)
C13 0.0533(12) 0.0412(11) 0.0367(9) -0.0006(8) -0.0089(8) -0.0020(9)
C14 0.0829(17) 0.0533(14) 0.0383(11) 0.0039(10) -0.0184(11) 0.0037(12)
C15 0.0443(11) 0.0312(9) 0.0352(9) 0.0023(7) -0.0088(8) -0.0067(8)
C16 0.0455(12) 0.0587(14) 0.0405(10) -0.0006(9) -0.0036(8) -0.0113(10)
C17 0.0424(13) 0.0502(13) 0.0764(15) 0.0187(11) -0.0107(11) -0.0047(10)
C18 0.0463(15) 0.118(3) 0.0752(17) 0.0143(17) -0.0013(12) -0.0224(15)
C19 0.0416(10) 0.0278(9) 0.0362(9) 0.0044(7) -0.0029(7) 0.0025(8)
C20 0.0526(12) 0.0375(11) 0.0374(10) 0.0057(8) -0.0070(8) 0.0013(9)
C21 0.0889(18) 0.0454(13) 0.0437(11) 0.0076(10) -0.0096(11) 0.0146(12)
C22 0.0850(18) 0.0645(16) 0.0466(12) 0.0181(11) -0.0115(11) 0.0120(13)

loop_
_atom_type_symbol
_atom_type_description
_atom_type_scat_dispersion_real
_atom_type_scat_dispersion_imag
_atom_type_scat_source
C C 0.0033 0.0016 'International Tables Vol C Tables 4.2.6.8 and 6.1.1.4'
H H 0.0000 0.0000 'International Tables Vol C Tables 4.2.6.8 and 6.1.1.4'
N N 0.0061 0.0033 'International Tables Vol C Tables 4.2.6.8 and 6.1.1.4'
O O 0.0106 0.0060 'International Tables Vol C Tables 4.2.6.8 and 6.1.1.4'
S S 0.1246 0.1234 'International Tables Vol C Tables 4.2.6.8 and 6.1.1.4'

loop_
_geom_angle_atom_site_label_1
_geom_angle_atom_site_label_2
_geom_angle_atom_site_label_3
_geom_angle
_geom_angle_site_symmetry_1
_geom_angle_site_symmetry_3
O1 S1 C4 106.09(10) . .
O2 S1 O1 111.92(9) . .
O2 S1 O3 113.05(10) . .
O2 S1 C4 107.48(11) . .
O3 S1 O1 111.50(10) . .
O3 S1 C4 106.31(11) . .
N1 C1 C2 121.2(2) . .
N1 C1 C6 121.4(2) . .
C6 C1 C2 117.4(3) . .
C1 N1 H1A 112(2) . .
C1 N1 H1B 109(2) . .
H1A N1 H1B 118(3) . .
H1WA O1W H1WB 105(2) . .
C1 C2 H2 119.4 . .
C3 C2 C1 121.3(2) . .
C3 C2 H2 119.4 . .
C7 N2 C11 111.30(13) . .
C7 N2 C15 107.26(13) . .
C7 N2 C19 110.36(13) . .
C15 N2 C11 110.87(13) . .
C15 N2 C19 110.71(13) . .
C19 N2 C11 106.38(13) . .
C2 C3 H3 119.6 . .
C2 C3 C4 120.8(2) . .
C4 C3 H3 119.6 . .
C3 C4 S1 119.08(17) . .
C3 C4 C5 118.1(2) . .
C5 C4 S1 122.6(2) . .
C4 C5 H5 119.6 . .
C6 C5 C4 120.9(2) . .
C6 C5 H5 119.6 . .
C1 C6 H6 119.3 . .
C5 C6 C1 121.5(2) . .
C5 C6 H6 119.3 . .
N2 C7 H7A 108.4 . .
N2 C7 H7B 108.4 . .
H7A C7 H7B 107.5 . .
C8 C7 N2 115.54(15) . .
C8 C7 H7A 108.4 . .
C8 C7 H7B 108.4 . .
C7 C8 H8A 109.4 . .
C7 C8 H8B 109.4 . .
C7 C8 C9 111.12(17) . .
H8A C8 H8B 108.0 . .
C9 C8 H8A 109.4 . .
C9 C8 H8B 109.4 . .
C8 C9 H9A 109.2 . .
C8 C9 H9B 109.2 . .
C8 C9 C10 112.2(2) . .
H9A C9 H9B 107.9 . .
C10 C9 H9A 109.2 . .
C10 C9 H9B 109.2 . .
C9 C10 H10A 109.5 . .
C9 C10 H10B 109.5 . .
C9 C10 H10C 109.5 . .
H10A C10 H10B 109.5 . .
H10A C10 H10C 109.5 . .
H10B C10 H10C 109.5 . .
N2 C11 H11A 108.4 . .
N2 C11 H11B 108.4 . .
H11A C11 H11B 107.4 . .
C12 C11 N2 115.70(14) . .
C12 C11 H11A 108.4 . .
C12 C11 H11B 108.4 . .
C11 C12 H12A 109.5 . .
C11 C12 H12B 109.5 . .
C11 C12 C13 110.54(15) . .
H12A C12 H12B 108.1 . .
C13 C12 H12A 109.5 . .
C13 C12 H12B 109.5 . .
C12 C13 H13A 109.2 . .
C12 C13 H13B 109.2 . .
H13A C13 H13B 107.9 . .
C14 C13 C12 112.27(17) . .
C14 C13 H13A 109.2 . .
C14 C13 H13B 109.2 . .
C13 C14 H14A 109.5 . .
C13 C14 H14B 109.5 . .
C13 C14 H14C 109.5 . .
H14A C14 H14B 109.5 . .
H14A C14 H14C 109.5 . .
H14B C14 H14C 109.5 . .
N2 C15 H15A 108.4 . .
N2 C15 H15B 108.4 . .
H15A C15 H15B 107.5 . .
C16 C15 N2 115.53(15) . .
C16 C15 H15A 108.4 . .
C16 C15 H15B 108.4 . .
C15 C16 H16A 109.5 . .
C15 C16 H16B 109.5 . .
C15 C16 C17 110.89(18) . .
H16A C16 H16B 108.0 . .
C17 C16 H16A 109.5 . .
C17 C16 H16B 109.5 . .
C16 C17 H17A 109.1 . .
C16 C17 H17B 109.1 . .
H17A C17 H17B 107.8 . .
C18 C17 C16 112.6(2) . .
C18 C17 H17A 109.1 . .
C18 C17 H17B 109.1 . .
C17 C18 H18A 109.5 . .
C17 C18 H18B 109.5 . .
C17 C18 H18C 109.5 . .
H18A C18 H18B 109.5 . .
H18A C18 H18C 109.5 . .
H18B C18 H18C 109.5 . .
N2 C19 H19A 108.5 . .
N2 C19 H19B 108.5 . .
H19A C19 H19B 107.5 . .
C20 C19 N2 115.19(14) . .
C20 C19 H19A 108.5 . .
C20 C19 H19B 108.5 . .
C19 C20 H20A 109.4 . .
C19 C20 H20B 109.4 . .
H20A C20 H20B 108.0 . .
C21 C20 C19 111.26(16) . .
C21 C20 H20A 109.4 . .
C21 C20 H20B 109.4 . .
C20 C21 H21A 109.1 . .
C20 C21 H21B 109.1 . .
C20 C21 C22 112.61(19) . .
H21A C21 H21B 107.8 . .
C22 C21 H21A 109.1 . .
C22 C21 H21B 109.1 . .
C21 C22 H22A 109.5 . .
C21 C22 H22B 109.5 . .
C21 C22 H22C 109.5 . .
H22A C22 H22B 109.5 . .
H22A C22 H22C 109.5 . .
H22B C22 H22C 109.5 . .

loop_
_geom_bond_atom_site_label_1
_geom_bond_atom_site_label_2
_geom_bond_distance
_geom_bond_site_symmetry_2
S1 O1 1.4639(15) .
S1 O2 1.4486(15) .
S1 O3 1.4594(17) .
S1 C4 1.767(3) .
C1 N1 1.382(3) .
C1 C2 1.398(3) .
C1 C6 1.384(3) .
N1 H1A 0.865(10) .
N1 H1B 0.868(10) .
O1W H1WA 0.842(10) .
O1W H1WB 0.859(10) .
C2 H2 0.9300 .
C2 C3 1.381(4) .
N2 C7 1.516(2) .
N2 C11 1.522(2) .
N2 C15 1.517(2) .
N2 C19 1.522(2) .
C3 H3 0.9300 .
C3 C4 1.383(3) .
C4 C5 1.395(3) .
C5 H5 0.9300 .
C5 C6 1.377(4) .
C6 H6 0.9300 .
C7 H7A 0.9700 .
C7 H7B 0.9700 .
C7 C8 1.506(3) .
C8 H8A 0.9700 .
C8 H8B 0.9700 .
C8 C9 1.516(3) .
C9 H9A 0.9700 .
C9 H9B 0.9700 .
C9 C10 1.524(3) .
C10 H10A 0.9600 .
C10 H10B 0.9600 .
C10 H10C 0.9600 .
C11 H11A 0.9700 .
C11 H11B 0.9700 .
C11 C12 1.510(2) .
C12 H12A 0.9700 .
C12 H12B 0.9700 .
C12 C13 1.523(2) .
C13 H13A 0.9700 .
C13 H13B 0.9700 .
C13 C14 1.510(3) .
C14 H14A 0.9600 .
C14 H14B 0.9600 .
C14 H14C 0.9600 .
C15 H15A 0.9700 .
C15 H15B 0.9700 .
C15 C16 1.513(3) .
C16 H16A 0.9700 .
C16 H16B 0.9700 .
C16 C17 1.513(3) .
C17 H17A 0.9700 .
C17 H17B 0.9700 .
C17 C18 1.511(4) .
C18 H18A 0.9600 .
C18 H18B 0.9600 .
C18 H18C 0.9600 .
C19 H19A 0.9700 .
C19 H19B 0.9700 .
C19 C20 1.517(2) .
C20 H20A 0.9700 .
C20 H20B 0.9700 .
C20 C21 1.503(3) .
C21 H21A 0.9700 .
C21 H21B 0.9700 .
C21 C22 1.517(3) .
C22 H22A 0.9600 .
C22 H22B 0.9600 .
C22 H22C 0.9600 .

loop_
_geom_torsion_atom_site_label_1
_geom_torsion_atom_site_label_2
_geom_torsion_atom_site_label_3
_geom_torsion_atom_site_label_4
_geom_torsion
_geom_torsion_site_symmetry_1
_geom_torsion_site_symmetry_2
_geom_torsion_site_symmetry_3
_geom_torsion_site_symmetry_4
S1 C4 C5 C6 173.88(17) . . . .
C1 C2 C3 C4 -0.3(3) . . . .
N1 C1 C2 C3 -179.4(2) . . . .
N1 C1 C6 C5 -179.6(2) . . . .
O1 S1 C4 C3 70.44(18) . . . .
O1 S1 C4 C5 -103.78(18) . . . .
C2 C1 C6 C5 2.8(3) . . . .
C2 C3 C4 S1 -173.08(17) . . . .
C2 C3 C4 C5 1.4(3) . . . .
N2 C7 C8 C9 -174.29(15) . . . .
N2 C11 C12 C13 -176.33(16) . . . .
N2 C15 C16 C17 -174.47(16) . . . .
N2 C19 C20 C21 -177.84(18) . . . .
O2 S1 C4 C3 -49.43(19) . . . .
O2 S1 C4 C5 136.34(18) . . . .
C3 C4 C5 C6 -0.4(3) . . . .
O3 S1 C4 C3 -170.75(17) . . . .
O3 S1 C4 C5 15.0(2) . . . .
C4 C5 C6 C1 -1.7(3) . . . .
C6 C1 C2 C3 -1.7(3) . . . .
C7 N2 C11 C12 61.9(2) . . . .
C7 N2 C15 C16 -178.28(15) . . . .
C7 N2 C19 C20 -57.9(2) . . . .
C7 C8 C9 C10 -179.07(18) . . . .
C11 N2 C7 C8 61.58(19) . . . .
C11 N2 C15 C16 -56.58(19) . . . .
C11 N2 C19 C20 -178.74(16) . . . .
C11 C12 C13 C14 -175.73(18) . . . .
C15 N2 C7 C8 -176.99(15) . . . .
C15 N2 C11 C12 -57.4(2) . . . .
C15 N2 C19 C20 60.7(2) . . . .
C15 C16 C17 C18 -178.94(19) . . . .
C19 N2 C7 C8 -56.31(19) . . . .
C19 N2 C11 C12 -177.82(15) . . . .
C19 N2 C15 C16 61.26(19) . . . .
C19 C20 C21 C22 -179.9(2) . . . .
